data_1541945
loop_
_publ_author_name
'Belli Dell'Amico, D.'
'Marchetti, F.'
'Labella, L.'
'Calderazzo, F.'
'Lorenzini, F.'

_publ_section_title
;
 Preparation and crystal structure of copper(I) carbonyl hydrogensulfate,
 obtained by carbonylation in sulphuric acid
;
_journal_name_full 'Zeitschrift fuer Anorganische und Allgemeine Chemie'
_journal_page_first 1868
_journal_page_last 1872
_journal_volume 628
_journal_year 2002
_chemical_formula_sum 'C H Cu O5 S'
_chemical_name_systematic '(Cu (C O)) (H S O4)'
_space_group_IT_number 14
_symmetry_space_group_name_Hall '-P 2ybc'
_symmetry_space_group_name_H-M 'P 1 21/c 1'
_cell_angle_alpha 90
_cell_angle_beta 95.193
_cell_angle_gamma 90
_cell_formula_units_Z 4
_cell_length_a 8.59
_cell_length_b 4.898
_cell_length_c 12.0274
_cell_volume 503.962
_citation_journal_id_ASTM ZAACAB
_cod_data_source_file BelliDellAmico_ZAACAB_2002_392.cif
_cod_data_source_block C1H1Cu1O5S1
_cod_original_cell_volume 503.9616
_cod_original_formula_sum 'C1 H1 Cu1 O5 S1'
_cod_database_code 1541945

loop_
_symmetry_equiv_pos_as_xyz
x,y,z
-x,y+1/2,-z+1/2
-x,-y,-z
x,-y-1/2,z-1/2

loop_
_atom_site_label
_atom_site_type_symbol
_atom_site_fract_x
_atom_site_fract_y
_atom_site_fract_z
_atom_site_occupancy
_atom_site_U_iso_or_equiv
S1 S+6 -0.11631 0.24274 0.12105 1 0.0
O5 O-2 0.037 0.3735 0.12162 1 0.0
Cu1 Cu+1 0.23246 0.25241 0.03407 1 0.0
C1 C+2 0.3962 0.1004 0.1165 1 0.0
O2 O-2 -0.1663 0.2684 0.24171 1 0.0
O3 O-2 -0.2378 0.3854 0.05288 1 0.0
O1 O-2 0.4939 -0.007 0.1639 1 0.0
O4 O-2 -0.1083 -0.0449 0.09515 1 0.0
H1 H+1 -0.124 0.172 0.285 1 0.0
